data_4317263
loop_
_publ_author_name
'Yinfeng Han'
'Xiaoyan Li'
'Liqing Li'
'Chunlin Ma'
'Zhen Shen'
'You Song'
'Xiaozeng You'

_publ_contact_author_email hanyfeng@yahoo.cn
_publ_contact_author_name 'Yinfeng Han'
_publ_section_title
;
 Structures and Properties of Porous Coordination Polymers Based on
 Lanthanide Carboxylate Building Units
;
_journal_name_full 'Inorganic Chemistry'
_journal_page_first 10781
_journal_page_last 10787
_journal_paper_doi 10.1021/ic902194g
_journal_volume 49
_journal_year 2010
_chemical_formula_moiety 'C90 H81 La6 N6 O45, 3(C3 H7 N O)'
_chemical_formula_sum 'C99 H102 La6 N9 O48'
_chemical_formula_weight 3019.36
_chemical_name_systematic
;
?
;
_space_group_IT_number 2
_symmetry_cell_setting triclinic
_symmetry_space_group_name_Hall '-P 1'
_symmetry_space_group_name_H-M 'P -1'
_atom_sites_solution_hydrogens geom
_atom_sites_solution_primary direct
_atom_sites_solution_secondary difmap
_audit_creation_method SHELXL-2000
_cell_angle_alpha 86.624(2)
_cell_angle_beta 79.689(2)
_cell_angle_gamma 73.275(2)
_cell_formula_units_Z 2
_cell_length_a 11.1068(12)
_cell_length_b 17.7727(19)
_cell_length_c 29.228(3)
_cell_measurement_reflns_used 3827
_cell_measurement_temperature 298(2)
_cell_measurement_theta_max 23.85
_cell_measurement_theta_min 2.85
_cell_volume 5436.1(10)
_computing_cell_refinement 'SAINTPLUS(Bruker, 2003)'
_computing_data_collection 'SMART(Bruker, 2003)'
_computing_data_reduction SAINTPLUS
_computing_molecular_graphics 'SHELXTL(Bruker, 2008)'
_computing_publication_material SHELXTL
_computing_structure_refinement 'SHELXL-97 (Sheldrick, 2008)'
_computing_structure_solution 'SHELXS-97 (Sheldrick, 2008)'
_diffrn_ambient_temperature 298(2)
_diffrn_measured_fraction_theta_full 0.980
_diffrn_measured_fraction_theta_max 0.980
_diffrn_measurement_device_type 'Bruker Smart Apex CCD area detector'
_diffrn_measurement_method 'phi and omega scans'
_diffrn_radiation_monochromator graphite
_diffrn_radiation_source 'fine-focus sealed tube'
_diffrn_radiation_type MoK\a
_diffrn_radiation_wavelength 0.71073
_diffrn_reflns_av_R_equivalents 0.0488
_diffrn_reflns_av_sigmaI/netI 0.0656
_diffrn_reflns_limit_h_max 13
_diffrn_reflns_limit_h_min -13
_diffrn_reflns_limit_k_max 21
_diffrn_reflns_limit_k_min -19
_diffrn_reflns_limit_l_max 20
_diffrn_reflns_limit_l_min -35
_diffrn_reflns_number 28366
_diffrn_reflns_theta_full 25.50
_diffrn_reflns_theta_max 25.50
_diffrn_reflns_theta_min 1.85
_exptl_absorpt_coefficient_mu 2.404
_exptl_absorpt_correction_T_max 0.5848
_exptl_absorpt_correction_T_min 0.5325
_exptl_absorpt_correction_type multi-scan
_exptl_absorpt_process_details SADABS(Sheldrick,2003)
_exptl_crystal_colour colorless
_exptl_crystal_density_diffrn 1.845
_exptl_crystal_density_method 'not measured'
_exptl_crystal_description block
_exptl_crystal_F_000 2970
_exptl_crystal_size_max 0.30
_exptl_crystal_size_mid 0.27
_exptl_crystal_size_min 0.25
_refine_diff_density_max 2.422
_refine_diff_density_min -1.147
_refine_diff_density_rms 0.167
_refine_ls_extinction_method none
_refine_ls_goodness_of_fit_ref 0.986
_refine_ls_hydrogen_treatment constr
_refine_ls_matrix_type full
_refine_ls_number_parameters 1459
_refine_ls_number_reflns 19864
_refine_ls_number_restraints 2318
_refine_ls_restrained_S_all 0.952
_refine_ls_R_factor_all 0.0615
_refine_ls_R_factor_gt 0.0462
_refine_ls_shift/su_max 0.006
_refine_ls_shift/su_mean 0.000
_refine_ls_structure_factor_coef Fsqd
_refine_ls_weighting_details 'calc w=1/[\s^2^(Fo^2^)+(0.0564P)^2^+0.0000P] where P=(Fo^2^+2Fc^2^)/3'
_refine_ls_weighting_scheme calc
_refine_ls_wR_factor_gt 0.1111
_refine_ls_wR_factor_ref 0.1170
_reflns_number_gt 15393
_reflns_number_total 19864
_reflns_threshold_expression >2sigma(I)
_cod_data_source_file ic902194g_si_002_01.cif
_cod_data_source_block 1La
_cod_original_sg_symbol_Hall '-p 1'
_cod_database_code 4317263

loop_
_symmetry_equiv_pos_as_xyz
'x, y, z'
'-x, -y, -z'

loop_
_atom_site_label
_atom_site_type_symbol
_atom_site_fract_x
_atom_site_fract_y
_atom_site_fract_z
_atom_site_U_iso_or_equiv
_atom_site_adp_type
_atom_site_occupancy
_atom_site_symmetry_multiplicity
_atom_site_calc_flag
_atom_site_refinement_flags
_atom_site_disorder_assembly
_atom_site_disorder_group
La1 La 0.75577(3) 0.710960(19) 0.379474(11) 0.02126(9) Uani 1 1 d . . .
La2 La 0.43945(3) 0.609853(18) 0.035130(11) 0.01874(8) Uani 1 1 d . . .
La3 La 0.88392(3) 0.495299(19) 0.309281(11) 0.02031(9) Uani 1 1 d . . .
La4 La 0.45372(3) 0.889851(19) 0.035845(11) 0.02124(9) Uani 1 1 d . . .
La5 La 0.89245(3) 0.20530(2) 0.289498(11) 0.02521(9) Uani 1 1 d . . .
La6 La 0.80157(3) 0.98628(2) 0.356652(11) 0.02364(9) Uani 1 1 d . . .
C1 C -0.0943(5) 1.1821(3) -0.02041(19) 0.0242(12) Uani 1 1 d U . .
C2 C 0.0026(5) 1.2176(3) -0.0321(2) 0.0281(13) Uani 1 1 d U . .
H2A H -0.0103 1.2637 -0.0497 0.034 Uiso 1 1 calc R . .
C3 C 0.1185(5) 1.1848(3) -0.0177(2) 0.0287(13) Uani 1 1 d U . .
H3A H 0.1843 1.2083 -0.0261 0.034 Uiso 1 1 calc R . .
C4 C 0.1368(5) 1.1165(3) 0.0094(2) 0.0278(13) Uani 1 1 d U . .
C5 C 0.0385(6) 1.0829(4) 0.0217(2) 0.0332(14) Uani 1 1 d U . .
H5A H 0.0501 1.0377 0.0400 0.040 Uiso 1 1 calc R . .
C6 C -0.0778(6) 1.1157(4) 0.0071(2) 0.0315(13) Uani 1 1 d U . .
H6A H -0.1442 1.0929 0.0159 0.038 Uiso 1 1 calc R . .
C7 C -0.2159(6) 1.2143(4) -0.0398(2) 0.0283(13) Uani 1 1 d U . .
C8 C 0.2642(6) 1.0791(4) 0.0238(2) 0.0280(13) Uani 1 1 d U . .
C9 C 1.4345(5) -0.0800(3) 0.3489(2) 0.0274(13) Uani 1 1 d U . .
C10 C 1.4296(6) -0.0206(4) 0.3160(2) 0.0311(13) Uani 1 1 d U . .
H10A H 1.5019 -0.0041 0.3051 0.037 Uiso 1 1 calc R . .
C11 C 1.3196(5) 0.0138(3) 0.2995(2) 0.0300(13) Uani 1 1 d U . .
H11A H 1.3172 0.0540 0.2775 0.036 Uiso 1 1 calc R . .
C12 C 1.2122(5) -0.0098(3) 0.3149(2) 0.0267(13) Uani 1 1 d U . .
C13 C 1.2165(5) -0.0697(3) 0.3474(2) 0.0303(13) Uani 1 1 d U . .
H13A H 1.1441 -0.0863 0.3579 0.036 Uiso 1 1 calc R . .
C14 C 1.3264(5) -0.1046(3) 0.3641(2) 0.0299(13) Uani 1 1 d U . .
H14A H 1.3289 -0.1452 0.3858 0.036 Uiso 1 1 calc R . .
C15 C 1.5543(6) -0.1165(4) 0.3692(2) 0.0291(13) Uani 1 1 d U . .
C16 C 1.0893(6) 0.0317(4) 0.2977(2) 0.0304(14) Uani 1 1 d U . .
C17 C 1.3293(6) 0.3258(4) 0.3051(2) 0.0330(14) Uani 1 1 d U . .
H17A H 1.3095 0.3771 0.2938 0.040 Uiso 1 1 calc R . .
C18 C 1.4483(6) 0.2918(4) 0.3172(2) 0.0315(14) Uani 1 1 d U . .
H18A H 1.5090 0.3194 0.3128 0.038 Uiso 1 1 calc R . .
C19 C 1.4766(5) 0.2166(3) 0.3357(2) 0.0287(13) Uani 1 1 d U . .
C20 C 1.3860(6) 0.1763(4) 0.3421(2) 0.0333(14) Uani 1 1 d U . .
H20A H 1.4040 0.1263 0.3553 0.040 Uiso 1 1 calc R . .
C21 C 1.2674(6) 0.2101(4) 0.3290(2) 0.0336(14) Uani 1 1 d U . .
H21A H 1.2067 0.1824 0.3332 0.040 Uiso 1 1 calc R . .
C22 C 1.2399(5) 0.2847(3) 0.30975(19) 0.0251(12) Uani 1 1 d U . .
C23 C 1.6067(6) 0.1776(4) 0.3478(2) 0.0338(14) Uani 1 1 d U . .
C24 C 1.1144(5) 0.3175(3) 0.29332(19) 0.0261(13) Uani 1 1 d U . .
C25 C 0.2842(5) 0.8849(3) -0.1668(2) 0.0291(13) Uani 1 1 d U . .
H25A H 0.2542 0.8423 -0.1706 0.035 Uiso 1 1 calc R . .
C26 C 0.3190(5) 0.8955(3) -0.1247(2) 0.0293(13) Uani 1 1 d U . .
H26A H 0.3102 0.8605 -0.1002 0.035 Uiso 1 1 calc R . .
C27 C 0.3669(5) 0.9579(3) -0.1189(2) 0.0267(13) Uani 1 1 d U . .
C28 C 0.3782(5) 1.0096(3) -0.1556(2) 0.0295(13) Uani 1 1 d U . .
H28A H 0.4107 1.0513 -0.1524 0.035 Uiso 1 1 calc R . .
C29 C 0.3417(5) 0.9996(3) -0.1971(2) 0.0302(13) Uani 1 1 d U . .
H29A H 0.3492 1.0350 -0.2214 0.036 Uiso 1 1 calc R . .
C30 C 0.2942(5) 0.9375(3) -0.20267(19) 0.0256(13) Uani 1 1 d U . .
C31 C 0.4069(5) 0.9684(4) -0.0738(2) 0.0285(13) Uani 1 1 d U . .
C32 C 0.2496(6) 0.9287(4) -0.2471(2) 0.0294(13) Uani 1 1 d U . .
C33 C 0.9758(5) 0.7975(3) 0.5528(2) 0.0303(13) Uani 1 1 d U . .
H33A H 0.9620 0.7657 0.5785 0.036 Uiso 1 1 calc R . .
C34 C 0.9410(6) 0.7849(4) 0.5112(2) 0.0310(13) Uani 1 1 d U . .
H34A H 0.9049 0.7444 0.5090 0.037 Uiso 1 1 calc R . .
C35 C 0.9603(5) 0.8332(3) 0.47270(19) 0.0238(12) Uani 1 1 d U . .
C36 C 1.0180(5) 0.8911(3) 0.4765(2) 0.0289(13) Uani 1 1 d U . .
H36A H 1.0335 0.9225 0.4508 0.035 Uiso 1 1 calc R . .
C37 C 1.0528(5) 0.9031(3) 0.5174(2) 0.0306(13) Uani 1 1 d U . .
H37A H 1.0915 0.9425 0.5192 0.037 Uiso 1 1 calc R . .
C38 C 1.0310(5) 0.8571(3) 0.5561(2) 0.0280(13) Uani 1 1 d U . .
C39 C 0.9132(5) 0.8251(3) 0.4291(2) 0.0269(13) Uani 1 1 d U . .
C40 C 1.0674(6) 0.8733(4) 0.6008(2) 0.0325(14) Uani 1 1 d U . .
C41 C 1.3558(6) 0.6730(4) 0.3516(2) 0.0360(14) Uani 1 1 d U . .
H41A H 1.3812 0.7167 0.3573 0.043 Uiso 1 1 calc R . .
C42 C 1.2324(6) 0.6833(4) 0.3437(2) 0.0359(14) Uani 1 1 d U . .
H42A H 1.1759 0.7334 0.3440 0.043 Uiso 1 1 calc R . .
C43 C 1.1941(5) 0.6190(3) 0.3353(2) 0.0273(13) Uani 1 1 d U . .
C44 C 1.2807(6) 0.5454(4) 0.3341(2) 0.0337(14) Uani 1 1 d U . .
H44A H 1.2561 0.5017 0.3281 0.040 Uiso 1 1 calc R . .
C45 C 1.4032(6) 0.5360(4) 0.3416(2) 0.0364(15) Uani 1 1 d U . .
H45A H 1.4610 0.4862 0.3402 0.044 Uiso 1 1 calc R . .
C46 C 1.4400(5) 0.6005(4) 0.3512(2) 0.0301(13) Uani 1 1 d U . .
C47 C 1.5723(6) 0.5909(4) 0.3612(2) 0.0320(14) Uani 1 1 d U . .
C48 C 1.0616(6) 0.6279(4) 0.3266(2) 0.0297(13) Uani 1 1 d U . .
C49 C 0.6275(6) 0.3380(4) 0.1400(2) 0.0314(14) Uani 1 1 d U . .
H49A H 0.5995 0.2978 0.1306 0.038 Uiso 1 1 calc R . .
C50 C 0.6360(5) 0.3998(3) 0.11014(19) 0.0258(12) Uani 1 1 d U . .
C51 C 0.6800(5) 0.4593(3) 0.1240(2) 0.0308(13) Uani 1 1 d U . .
H51A H 0.6852 0.5017 0.1043 0.037 Uiso 1 1 calc R . .
C52 C 0.6595(5) 0.3347(3) 0.18330(19) 0.0282(13) Uani 1 1 d U . .
H52A H 0.6512 0.2932 0.2033 0.034 Uiso 1 1 calc R . .
C53 C 0.6015(5) 0.4026(3) 0.0628(2) 0.0257(13) Uani 1 1 d U . .
C54 C 0.7446(5) 0.3895(3) 0.2436(2) 0.0259(13) Uani 1 1 d U . .
C55 C 0.7162(6) 0.4550(3) 0.1674(2) 0.0307(13) Uani 1 1 d U . .
H55A H 0.7485 0.4937 0.1762 0.037 Uiso 1 1 calc R . .
C56 C 0.7047(5) 0.3939(3) 0.1974(2) 0.0271(13) Uani 1 1 d U . .
C57 C 0.5866(5) 0.7194(3) 0.09739(19) 0.0232(12) Uani 1 1 d U . .
C58 C 0.6267(5) 0.7140(3) 0.14389(19) 0.0226(12) Uani 1 1 d U . .
C59 C 0.6088(5) 0.6548(3) 0.1746(2) 0.0286(13) Uani 1 1 d U . .
H59A H 0.5733 0.6176 0.1658 0.034 Uiso 1 1 calc R . .
C60 C 0.6424(5) 0.6493(3) 0.2182(2) 0.0297(13) Uani 1 1 d U . .
H60A H 0.6322 0.6079 0.2381 0.036 Uiso 1 1 calc R . .
C61 C 0.6916(5) 0.7063(3) 0.23220(19) 0.0248(12) Uani 1 1 d U . .
C62 C 0.7086(5) 0.7670(3) 0.2016(2) 0.0299(13) Uani 1 1 d U . .
H62A H 0.7407 0.8056 0.2107 0.036 Uiso 1 1 calc R . .
C63 C 0.6775(6) 0.7695(3) 0.1576(2) 0.0294(13) Uani 1 1 d U . .
H63A H 0.6911 0.8093 0.1370 0.035 Uiso 1 1 calc R . .
C64 C 0.7256(5) 0.7031(3) 0.2796(2) 0.0255(13) Uani 1 1 d U . .
C65 C 0.9828(6) 0.4358(4) 0.4812(2) 0.0367(15) Uani 1 1 d U . .
H65A H 0.9710 0.3921 0.4686 0.044 Uiso 1 1 calc R . .
C66 C 0.9831(6) 0.5696(4) 0.4754(2) 0.0359(15) Uani 1 1 d U . .
H66A H 0.9716 0.6169 0.4590 0.043 Uiso 1 1 calc R . .
C67 C 0.9661(6) 0.5055(3) 0.4560(2) 0.0287(13) Uani 1 1 d U . .
C68 C 0.9324(6) 0.5098(4) 0.4085(2) 0.0298(14) Uani 1 1 d U . .
C69 C 0.6240(9) 0.5237(5) 0.5377(3) 0.081(2) Uani 1 1 d U . .
H69A H 0.6152 0.4979 0.5111 0.122 Uiso 1 1 calc R . .
H69B H 0.5476 0.5316 0.5604 0.122 Uiso 1 1 calc R . .
H69C H 0.6952 0.4918 0.5509 0.122 Uiso 1 1 calc R . .
C70 C 0.6599(8) 0.6468(5) 0.5593(3) 0.075(2) Uani 1 1 d U . .
H70A H 0.6707 0.6955 0.5459 0.112 Uiso 1 1 calc R . .
H70B H 0.7335 0.6196 0.5728 0.112 Uiso 1 1 calc R . .
H70C H 0.5853 0.6572 0.5830 0.112 Uiso 1 1 calc R . .
C71 C 0.6562(7) 0.6213(4) 0.4796(3) 0.0461(16) Uani 1 1 d U . .
C72 C 0.6086(8) 0.8699(5) 0.5352(3) 0.067(2) Uani 1 1 d U . .
H72A H 0.5910 0.8391 0.5126 0.100 Uiso 1 1 calc R . .
H72B H 0.5333 0.8891 0.5579 0.100 Uiso 1 1 calc R . .
H72C H 0.6760 0.8379 0.5503 0.100 Uiso 1 1 calc R . .
C73 C 0.6789(8) 0.9863(5) 0.5410(3) 0.064(2) Uani 1 1 d U . .
H73A H 0.7030 1.0281 0.5229 0.095 Uiso 1 1 calc R . .
H73B H 0.7487 0.9565 0.5557 0.095 Uiso 1 1 calc R . .
H73C H 0.6062 1.0080 0.5644 0.095 Uiso 1 1 calc R . .
C74 C 0.6563(7) 0.9403(5) 0.4668(3) 0.0497(17) Uani 1 1 d U . .
C75 C 0.9854(9) 0.2404(6) 0.1077(3) 0.087(3) Uani 1 1 d U . .
H75A H 0.9608 0.1985 0.1255 0.130 Uiso 1 1 calc R . .
H75B H 1.0584 0.2188 0.0844 0.130 Uiso 1 1 calc R . .
H75C H 0.9161 0.2707 0.0929 0.130 Uiso 1 1 calc R . .
C76 C 1.0572(9) 0.3552(5) 0.1168(3) 0.088(3) Uani 1 1 d U . .
H76A H 1.0751 0.3836 0.1404 0.133 Uiso 1 1 calc R . .
H76B H 0.9909 0.3892 0.1020 0.133 Uiso 1 1 calc R . .
H76C H 1.1329 0.3368 0.0941 0.133 Uiso 1 1 calc R . .
C77 C 1.0077(7) 0.2785(5) 0.1826(3) 0.0504(17) Uani 1 1 d U . .
C78 C 0.9663(5) 0.4357(3) -0.0100(2) 0.0291(13) Uani 1 1 d U . .
H78A H 0.9438 0.3915 -0.0166 0.035 Uiso 1 1 calc R . .
C79 C 0.9121(5) 0.5725(3) 0.0026(2) 0.0292(13) Uani 1 1 d U . .
H79A H 0.8528 0.6218 0.0047 0.035 Uiso 1 1 calc R . .
C80 C 0.7449(5) 0.5155(3) -0.0175(2) 0.0261(13) Uani 1 1 d U . .
C81 C 0.3470(9) 0.8736(6) 0.2176(3) 0.093(3) Uani 1 1 d U . .
H81A H 0.3708 0.9149 0.1989 0.139 Uiso 1 1 calc R . .
H81B H 0.4173 0.8442 0.2322 0.139 Uiso 1 1 calc R . .
H81C H 0.2748 0.8958 0.2410 0.139 Uiso 1 1 calc R . .
C82 C 0.2765(9) 0.7581(6) 0.2132(3) 0.088(3) Uani 1 1 d U . .
H82A H 0.2578 0.7275 0.1908 0.132 Uiso 1 1 calc R . .
H82B H 0.2018 0.7774 0.2361 0.132 Uiso 1 1 calc R . .
H82C H 0.3442 0.7257 0.2280 0.132 Uiso 1 1 calc R . .
C83 C 0.3229(7) 0.8320(5) 0.1458(3) 0.0574(18) Uani 1 1 d U . .
H83A H 0.3000 0.7961 0.1297 0.069 Uiso 1 1 calc R . .
C84 C 0.3334(8) 0.5350(5) 0.2140(3) 0.066(2) Uani 1 1 d U . .
H84A H 0.3465 0.5840 0.2020 0.099 Uiso 1 1 calc R . .
H84B H 0.4055 0.5055 0.2275 0.099 Uiso 1 1 calc R . .
H84C H 0.2578 0.5449 0.2372 0.099 Uiso 1 1 calc R . .
C85 C 0.2952(7) 0.4147(4) 0.1870(3) 0.061(2) Uani 1 1 d U . .
H85A H 0.2863 0.3923 0.1591 0.092 Uiso 1 1 calc R . .
H85B H 0.2182 0.4213 0.2093 0.092 Uiso 1 1 calc R . .
H85C H 0.3654 0.3803 0.1996 0.092 Uiso 1 1 calc R . .
C86 C 0.3361(6) 0.5161(4) 0.1327(2) 0.0354(15) Uani 1 1 d U . .
H86A H 0.3312 0.4837 0.1097 0.042 Uiso 1 1 calc R . .
C87 C 0.9872(8) 0.5726(5) 0.1300(3) 0.066(2) Uani 1 1 d U . .
H87A H 0.9698 0.5247 0.1421 0.099 Uiso 1 1 calc R . .
H87B H 1.0631 0.5605 0.1069 0.099 Uiso 1 1 calc R . .
H87C H 0.9167 0.6038 0.1162 0.099 Uiso 1 1 calc R . .
C88 C 1.0333(8) 0.6897(5) 0.1552(3) 0.062(2) Uani 1 1 d U . .
H88A H 1.0456 0.7121 0.1825 0.093 Uiso 1 1 calc R . .
H88B H 0.9636 0.7251 0.1428 0.093 Uiso 1 1 calc R . .
H88C H 1.1096 0.6810 0.1324 0.093 Uiso 1 1 calc R . .
C89 C 0.9888(6) 0.5914(4) 0.2103(2) 0.0360(15) Uani 1 1 d U . .
H89A H 0.9953 0.6242 0.2328 0.043 Uiso 1 1 calc R . .
C90 C 0.8773(5) 0.5077(3) -0.00792(19) 0.0247(13) Uani 1 1 d U . .
C91 C 0.0480(8) 1.0181(5) 0.1571(3) 0.079(3) Uani 1 1 d U . .
H91A H 0.0593 1.0336 0.1866 0.119 Uiso 1 1 calc R . .
H91B H -0.0152 1.0593 0.1449 0.119 Uiso 1 1 calc R . .
H91C H 0.1274 1.0080 0.1359 0.119 Uiso 1 1 calc R . .
C92 C -0.0156(8) 0.9157(5) 0.1231(3) 0.067(2) Uani 1 1 d U . .
H92A H -0.0415 0.8692 0.1324 0.101 Uiso 1 1 calc R . .
H92B H 0.0610 0.9022 0.1004 0.101 Uiso 1 1 calc R . .
H92C H -0.0819 0.9530 0.1099 0.101 Uiso 1 1 calc R . .
C93 C -0.0152(7) 0.9178(5) 0.2048(3) 0.057(2) Uani 1 1 d U . .
H93A H -0.0033 0.9423 0.2302 0.068 Uiso 1 1 calc R . .
C94 C 0.3625(9) 0.7979(6) 0.5065(3) 0.092(3) Uani 1 1 d U . .
H94A H 0.3716 0.8147 0.5360 0.138 Uiso 1 1 calc R . .
H94B H 0.2981 0.8378 0.4939 0.138 Uiso 1 1 calc R . .
H94C H 0.4423 0.7892 0.4856 0.138 Uiso 1 1 calc R . .
C95 C 0.3102(9) 0.6948(6) 0.4712(3) 0.086(3) Uani 1 1 d U . .
H95A H 0.2847 0.6477 0.4785 0.129 Uiso 1 1 calc R . .
H95B H 0.3893 0.6829 0.4497 0.129 Uiso 1 1 calc R . .
H95C H 0.2457 0.7325 0.4573 0.129 Uiso 1 1 calc R . .
C96 C 0.3023(9) 0.6962(6) 0.5536(3) 0.074(2) Uani 1 1 d U . .
H96A H 0.3121 0.7207 0.5794 0.089 Uiso 1 1 calc R . .
C97 C 0.6426(8) 0.8006(5) 0.8028(3) 0.062(2) Uani 1 1 d U . .
H97A H 0.6131 0.7550 0.8105 0.093 Uiso 1 1 calc R . .
H97B H 0.7211 0.7865 0.7810 0.093 Uiso 1 1 calc R . .
H97C H 0.5798 0.8399 0.7891 0.093 Uiso 1 1 calc R . .
C98 C 0.7064(8) 0.9004(5) 0.8382(3) 0.065(2) Uani 1 1 d U . .
H98A H 0.7162 0.9166 0.8678 0.098 Uiso 1 1 calc R . .
H98B H 0.6450 0.9418 0.8252 0.098 Uiso 1 1 calc R . .
H98C H 0.7869 0.8893 0.8176 0.098 Uiso 1 1 calc R . .
C99 C 0.6366(6) 0.7987(4) 0.8857(2) 0.0440(16) Uani 1 1 d U . .
H99A H 0.6497 0.8221 0.9113 0.053 Uiso 1 1 calc R . .
N1 N 0.6453(6) 0.5989(4) 0.5237(2) 0.0557(16) Uani 1 1 d U . .
N2 N 0.6478(5) 0.9367(3) 0.51172(18) 0.0415(13) Uani 1 1 d U . .
N3 N 1.0165(6) 0.2893(4) 0.1375(2) 0.0519(15) Uani 1 1 d U . .
N4 N 0.0078(5) 0.9496(4) 0.1630(2) 0.0463(15) Uani 1 1 d . . .
N5 N 0.3157(5) 0.8242(4) 0.1897(2) 0.0474(14) Uani 1 1 d U . .
N6 N 0.3186(5) 0.4904(3) 0.17630(18) 0.0420(14) Uani 1 1 d . . .
N7 N 1.0051(5) 0.6157(3) 0.16724(18) 0.0405(14) Uani 1 1 d . . .
N8 N 0.3261(6) 0.7265(4) 0.5126(2) 0.0585(16) Uani 1 1 d U . .
N9 N 0.6634(5) 0.8314(3) 0.8444(2) 0.0441(14) Uani 1 1 d U . .
O1 O -0.2799(4) 1.1670(3) -0.04201(16) 0.0454(12) Uani 1 1 d . . .
O2 O -0.2442(4) 1.2823(2) -0.05483(14) 0.0337(10) Uani 1 1 d . . .
O3 O 0.3452(4) 1.1160(3) 0.01491(14) 0.0377(11) Uani 1 1 d . . .
O4 O 0.2792(4) 1.0151(3) 0.04455(16) 0.0405(11) Uani 1 1 d . . .
O5 O 1.5616(4) -0.1771(2) 0.39330(15) 0.0374(11) Uani 1 1 d . . .
O6 O 1.6391(4) -0.0827(3) 0.36089(17) 0.0519(14) Uani 1 1 d . . .
O7 O 0.9955(4) 0.0060(3) 0.30971(16) 0.0462(13) Uani 1 1 d . . .
O8 O 1.0861(4) 0.0909(3) 0.27195(16) 0.0429(12) Uani 1 1 d . . .
O9 O 1.6267(4) 0.1093(3) 0.36403(16) 0.0448(12) Uani 1 1 d . . .
O10 O 1.6877(4) 0.2163(3) 0.34075(14) 0.0410(11) Uani 1 1 d . . .
O11 O 1.0791(4) 0.3899(2) 0.28575(14) 0.0353(10) Uani 1 1 d . . .
O12 O 1.0558(4) 0.2718(3) 0.28524(15) 0.0384(11) Uani 1 1 d . . .
O14 O 0.2577(4) 0.9797(3) -0.27855(14) 0.0435(12) Uani 1 1 d . . .
O15 O 0.4494(4) 1.0251(3) -0.07083(16) 0.0445(12) Uani 1 1 d . . .
O16 O 0.3938(4) 0.9196(3) -0.04197(14) 0.0415(12) Uani 1 1 d . . .
O17 O 1.1149(4) 0.9285(3) 0.60094(15) 0.0461(12) Uani 1 1 d . . .
O18 O 1.0468(4) 0.8299(3) 0.63467(14) 0.0443(12) Uani 1 1 d . . .
O19 O 0.9282(4) 0.8731(2) 0.39710(14) 0.0386(11) Uani 1 1 d . . .
O20 O 0.8590(4) 0.7728(3) 0.42732(14) 0.0393(11) Uani 1 1 d . . .
O21 O 1.6559(4) 0.5267(3) 0.35024(16) 0.0432(12) Uani 1 1 d . . .
O22 O 1.5889(4) 0.6458(3) 0.38093(15) 0.0367(11) Uani 1 1 d . . .
O23 O 0.9778(4) 0.6912(2) 0.33605(15) 0.0347(10) Uani 1 1 d . . .
O24 O 1.0455(4) 0.5688(2) 0.30899(14) 0.0344(10) Uani 1 1 d . . .
O25 O 0.6269(4) 0.3402(2) 0.04174(14) 0.0367(11) Uani 1 1 d . . .
O26 O 0.5481(3) 0.4682(2) 0.04585(13) 0.0266(9) Uani 1 1 d . . .
O27 O 0.7455(4) 0.3290(2) 0.26805(14) 0.0363(11) Uani 1 1 d . . .
O28 O 0.7760(4) 0.4462(2) 0.25597(14) 0.0389(11) Uani 1 1 d . . .
O29 O 0.5446(4) 0.6664(2) 0.08635(14) 0.0357(11) Uani 1 1 d . . .
O30 O 0.5979(4) 0.7773(2) 0.07211(14) 0.0336(10) Uani 1 1 d . . .
O31 O 0.7103(4) 0.7650(2) 0.29962(14) 0.0409(12) Uani 1 1 d . . .
O32 O 0.7691(4) 0.6370(2) 0.29799(13) 0.0278(9) Uani 1 1 d . . .
O33 O 0.9645(5) 0.4490(3) 0.38505(15) 0.0459(13) Uani 1 1 d . . .
O34 O 0.8693(4) 0.5746(2) 0.39366(13) 0.0333(10) Uani 1 1 d . . .
O35 O 0.6739(4) 0.6842(3) 0.46543(14) 0.0427(12) Uani 1 1 d . . .
O36 O 0.6917(5) 0.9909(3) 0.44349(17) 0.0591(15) Uani 1 1 d . . .
O37 O 0.9703(5) 0.2241(3) 0.20279(16) 0.0524(13) Uani 1 1 d . . .
O38 O 0.6624(4) 0.5785(2) -0.00734(15) 0.0342(10) Uani 1 1 d . . .
O39 O 0.3599(5) 0.8866(3) 0.12310(17) 0.0575(14) Uani 1 1 d U . .
O40 O 0.3580(4) 0.5781(3) 0.12006(14) 0.0373(11) Uani 1 1 d . . .
O41 O 0.9660(4) 0.5301(3) 0.22387(14) 0.0402(11) Uani 1 1 d . . .
O43 O 0.7295(4) 0.4584(2) -0.03544(14) 0.0309(10) Uani 1 1 d . . .
O44 O -0.0515(6) 0.8574(3) 0.21223(18) 0.0704(17) Uani 1 1 d . . .
O45 O 0.2663(7) 0.6349(4) 0.5597(2) 0.087(2) Uani 1 1 d . . .
O46 O 0.2083(4) 0.8717(3) -0.25064(15) 0.0450(12) Uani 1 1 d . . .
O47 O 0.5970(5) 0.7420(3) 0.89342(17) 0.0595(15) Uani 1 1 d . . .
O1W O 0.8961(5) 0.8689(3) 0.30841(16) 0.0770(19) Uani 1 1 d . . .
H1WA H 0.9770 0.8556 0.3053 0.092 Uiso 1 1 d R . .
H1WB H 0.8742 0.8765 0.2817 0.092 Uiso 1 1 d R . .
O2W O 0.8151(4) 0.3733(3) 0.34749(13) 0.0418(12) Uani 1 1 d . . .
H2WA H 0.7343 0.3879 0.3549 0.050 Uiso 1 1 d R . .
H2WB H 0.8450 0.3630 0.3727 0.050 Uiso 1 1 d R . .
O3W O 0.5230(4) 0.7454(2) -0.00884(14) 0.0410(11) Uani 1 1 d . . .
H3WA H 0.5885 0.7058 -0.0120 0.049 Uiso 1 1 d R . .
H3WB H 0.5113 0.7630 -0.0359 0.049 Uiso 1 1 d R . .

loop_
_atom_site_aniso_label
_atom_site_aniso_U_11
_atom_site_aniso_U_22
_atom_site_aniso_U_33
_atom_site_aniso_U_23
_atom_site_aniso_U_13
_atom_site_aniso_U_12
La1 0.02146(18) 0.02530(19) 0.01909(17) -0.00244(13) -0.01006(14) -0.00540(14)
La2 0.01892(17) 0.02015(17) 0.01896(17) -0.00146(13) -0.00810(13) -0.00515(13)
La3 0.02312(18) 0.02034(18) 0.01994(17) 0.00115(13) -0.01014(14) -0.00634(14)
La4 0.02364(18) 0.02447(18) 0.02006(17) 0.00701(13) -0.01159(14) -0.01040(14)
La5 0.02570(19) 0.0342(2) 0.02029(18) 0.00887(14) -0.01187(14) -0.01262(16)
La6 0.02612(19) 0.0273(2) 0.02058(18) 0.00647(14) -0.01090(14) -0.00941(15)
C1 0.024(2) 0.024(3) 0.024(3) -0.001(2) -0.003(2) -0.007(2)
C2 0.030(3) 0.027(3) 0.030(3) 0.006(2) -0.008(2) -0.011(2)
C3 0.025(3) 0.032(3) 0.033(3) 0.002(2) -0.005(2) -0.014(2)
C4 0.029(3) 0.029(3) 0.027(3) 0.000(2) -0.009(2) -0.008(2)
C5 0.033(3) 0.029(3) 0.039(3) 0.010(2) -0.009(2) -0.010(2)
C6 0.028(3) 0.035(3) 0.036(3) 0.008(2) -0.008(2) -0.015(2)
C7 0.027(3) 0.033(3) 0.024(3) 0.001(2) -0.004(2) -0.007(2)
C8 0.027(3) 0.032(3) 0.023(3) -0.004(2) -0.006(2) -0.003(2)
C9 0.028(3) 0.026(3) 0.029(3) -0.003(2) -0.005(2) -0.009(2)
C10 0.028(3) 0.035(3) 0.033(3) 0.002(2) -0.003(2) -0.014(2)
C11 0.031(3) 0.029(3) 0.032(3) 0.007(2) -0.009(2) -0.011(2)
C12 0.027(3) 0.026(3) 0.027(3) -0.004(2) -0.005(2) -0.005(2)
C13 0.025(3) 0.030(3) 0.037(3) 0.004(2) -0.005(2) -0.011(2)
C14 0.031(3) 0.027(3) 0.032(3) 0.006(2) -0.004(2) -0.009(2)
C15 0.028(3) 0.031(3) 0.030(3) -0.001(2) -0.007(2) -0.009(2)
C16 0.028(3) 0.034(3) 0.026(3) -0.007(2) -0.008(2) -0.001(2)
C17 0.036(3) 0.027(3) 0.037(3) 0.004(2) -0.009(2) -0.010(2)
C18 0.030(3) 0.032(3) 0.035(3) 0.004(2) -0.006(2) -0.014(2)
C19 0.030(3) 0.030(3) 0.025(3) 0.002(2) -0.008(2) -0.006(2)
C20 0.035(3) 0.028(3) 0.038(3) 0.007(2) -0.011(2) -0.009(2)
C21 0.033(3) 0.030(3) 0.040(3) 0.004(2) -0.008(2) -0.012(2)
C22 0.026(3) 0.025(3) 0.025(3) -0.002(2) -0.005(2) -0.008(2)
C23 0.034(3) 0.036(3) 0.028(3) 0.000(2) -0.007(2) -0.005(2)
C24 0.028(3) 0.027(3) 0.023(3) 0.000(2) -0.006(2) -0.004(2)
C25 0.034(3) 0.028(3) 0.031(3) 0.001(2) -0.011(2) -0.014(2)
C26 0.033(3) 0.029(3) 0.029(3) 0.008(2) -0.012(2) -0.012(2)
C27 0.027(3) 0.029(3) 0.026(3) 0.001(2) -0.012(2) -0.009(2)
C28 0.035(3) 0.026(3) 0.031(3) 0.000(2) -0.009(2) -0.013(2)
C29 0.037(3) 0.031(3) 0.025(3) 0.006(2) -0.009(2) -0.013(2)
C30 0.025(3) 0.030(3) 0.024(3) 0.002(2) -0.010(2) -0.007(2)
C31 0.026(3) 0.033(3) 0.026(3) -0.003(2) -0.009(2) -0.004(2)
C32 0.029(3) 0.034(3) 0.026(3) -0.001(2) -0.011(2) -0.007(2)
C33 0.036(3) 0.031(3) 0.026(3) 0.003(2) -0.008(2) -0.013(2)
C34 0.038(3) 0.030(3) 0.031(3) 0.000(2) -0.013(2) -0.015(2)
C35 0.026(2) 0.025(3) 0.022(2) -0.002(2) -0.009(2) -0.005(2)
C36 0.036(3) 0.030(3) 0.025(3) 0.003(2) -0.012(2) -0.013(2)
C37 0.036(3) 0.031(3) 0.031(3) -0.002(2) -0.011(2) -0.016(2)
C38 0.029(3) 0.031(3) 0.025(3) -0.003(2) -0.009(2) -0.008(2)
C39 0.028(3) 0.027(3) 0.025(3) 0.000(2) -0.007(2) -0.004(2)
C40 0.031(3) 0.038(3) 0.030(3) 0.000(2) -0.011(2) -0.010(2)
C41 0.036(3) 0.032(3) 0.045(3) -0.004(2) -0.011(2) -0.015(2)
C42 0.034(3) 0.033(3) 0.043(3) -0.003(2) -0.010(2) -0.011(2)
C43 0.025(3) 0.031(3) 0.029(3) -0.003(2) -0.007(2) -0.011(2)
C44 0.034(3) 0.033(3) 0.040(3) -0.002(2) -0.013(2) -0.015(2)
C45 0.034(3) 0.034(3) 0.042(3) -0.001(2) -0.010(2) -0.008(2)
C46 0.027(3) 0.034(3) 0.031(3) -0.004(2) -0.005(2) -0.011(2)
C47 0.029(3) 0.035(3) 0.032(3) 0.000(2) -0.002(2) -0.012(2)
C48 0.029(3) 0.035(3) 0.029(3) -0.001(2) -0.007(2) -0.014(2)
C49 0.039(3) 0.030(3) 0.033(3) 0.000(2) -0.015(2) -0.016(2)
C50 0.029(3) 0.024(3) 0.025(3) 0.000(2) -0.009(2) -0.007(2)
C51 0.039(3) 0.027(3) 0.031(3) 0.006(2) -0.010(2) -0.013(2)
C52 0.037(3) 0.027(3) 0.026(3) 0.004(2) -0.011(2) -0.015(2)
C53 0.024(2) 0.030(3) 0.028(3) 0.001(2) -0.008(2) -0.012(2)
C54 0.026(3) 0.023(3) 0.028(3) -0.001(2) -0.010(2) -0.003(2)
C55 0.038(3) 0.029(3) 0.032(3) 0.001(2) -0.015(2) -0.014(2)
C56 0.030(3) 0.027(3) 0.026(3) -0.002(2) -0.011(2) -0.006(2)
C57 0.025(2) 0.025(3) 0.020(2) 0.003(2) -0.008(2) -0.006(2)
C58 0.024(2) 0.024(3) 0.023(2) 0.001(2) -0.011(2) -0.007(2)
C59 0.032(3) 0.028(3) 0.030(3) 0.001(2) -0.013(2) -0.012(2)
C60 0.035(3) 0.030(3) 0.028(3) 0.004(2) -0.009(2) -0.014(2)
C61 0.028(3) 0.025(3) 0.022(2) -0.001(2) -0.010(2) -0.006(2)
C62 0.037(3) 0.029(3) 0.029(3) 0.000(2) -0.012(2) -0.014(2)
C63 0.040(3) 0.026(3) 0.026(3) 0.005(2) -0.013(2) -0.012(2)
C64 0.028(3) 0.023(3) 0.027(3) 0.001(2) -0.010(2) -0.006(2)
C65 0.049(3) 0.033(3) 0.033(3) 0.001(2) -0.023(3) -0.010(3)
C66 0.046(3) 0.031(3) 0.034(3) 0.008(2) -0.021(3) -0.010(2)
C67 0.035(3) 0.025(3) 0.027(3) 0.000(2) -0.012(2) -0.006(2)
C68 0.031(3) 0.030(3) 0.031(3) 0.003(2) -0.013(2) -0.008(2)
C69 0.092(4) 0.071(4) 0.080(4) 0.021(3) -0.006(4) -0.030(4)
C70 0.089(4) 0.078(4) 0.054(3) -0.001(3) -0.011(3) -0.018(3)
C71 0.045(3) 0.047(3) 0.046(3) 0.006(2) -0.006(3) -0.013(3)
C72 0.068(4) 0.065(4) 0.067(4) 0.007(3) -0.004(3) -0.024(3)
C73 0.065(4) 0.064(4) 0.063(4) -0.011(3) -0.010(3) -0.018(3)
C74 0.043(3) 0.053(3) 0.041(3) -0.001(3) -0.002(3) 0.002(3)
C75 0.101(5) 0.088(4) 0.068(4) -0.011(3) -0.014(4) -0.018(4)
C76 0.089(4) 0.082(4) 0.088(4) 0.027(3) -0.003(4) -0.027(3)
C77 0.046(3) 0.051(3) 0.047(3) 0.006(3) -0.003(3) -0.006(3)
C78 0.031(3) 0.025(3) 0.035(3) -0.005(2) -0.007(2) -0.012(2)
C79 0.027(3) 0.025(3) 0.034(3) -0.004(2) -0.007(2) -0.003(2)
C80 0.027(3) 0.028(3) 0.028(3) 0.001(2) -0.005(2) -0.014(2)
C81 0.103(5) 0.097(4) 0.083(4) -0.021(3) -0.018(4) -0.029(4)
C82 0.086(4) 0.084(4) 0.090(4) 0.022(3) -0.004(4) -0.028(3)
C83 0.054(3) 0.061(3) 0.052(3) 0.003(3) -0.007(3) -0.010(3)
C84 0.075(4) 0.069(4) 0.051(4) 0.002(3) -0.007(3) -0.018(3)
C85 0.064(4) 0.055(4) 0.060(4) 0.013(3) 0.002(3) -0.020(3)
C86 0.034(3) 0.040(3) 0.030(3) 0.001(2) 0.000(2) -0.011(3)
C87 0.073(4) 0.073(4) 0.051(4) -0.002(3) -0.007(3) -0.022(3)
C88 0.065(4) 0.060(4) 0.058(4) 0.012(3) -0.002(3) -0.020(3)
C89 0.040(3) 0.036(3) 0.031(3) -0.002(2) -0.003(2) -0.009(2)
C90 0.023(3) 0.026(3) 0.028(3) 0.000(2) -0.004(2) -0.011(2)
C91 0.073(4) 0.077(4) 0.090(5) -0.006(4) -0.004(4) -0.031(4)
C92 0.071(4) 0.072(4) 0.058(4) -0.002(3) -0.014(3) -0.017(3)
C93 0.054(4) 0.058(4) 0.056(4) -0.011(3) -0.008(3) -0.009(3)
C94 0.083(4) 0.080(4) 0.109(5) 0.005(3) 0.004(4) -0.032(4)
C95 0.092(5) 0.092(4) 0.070(4) 0.000(3) -0.015(4) -0.017(4)
C96 0.075(4) 0.078(4) 0.066(3) 0.006(3) -0.007(3) -0.018(4)
C97 0.074(4) 0.063(4) 0.049(3) -0.002(3) -0.013(3) -0.017(3)
C98 0.067(4) 0.066(4) 0.066(4) -0.001(3) -0.001(3) -0.030(3)
C99 0.042(3) 0.045(3) 0.043(3) -0.007(2) -0.005(3) -0.009(3)
N1 0.065(4) 0.055(4) 0.044(3) 0.008(3) -0.004(3) -0.016(3)
N2 0.037(3) 0.048(3) 0.032(3) -0.002(2) 0.001(2) -0.004(3)
N3 0.050(4) 0.051(4) 0.041(3) 0.009(3) 0.003(3) -0.002(3)
N4 0.042(3) 0.048(4) 0.045(4) -0.011(3) -0.001(3) -0.009(3)
N5 0.048(4) 0.050(4) 0.036(3) 0.004(2) -0.003(3) -0.004(3)
N6 0.046(3) 0.046(4) 0.031(3) 0.004(3) 0.002(3) -0.013(3)
N7 0.044(3) 0.043(4) 0.033(3) 0.009(3) -0.001(3) -0.014(3)
N8 0.049(4) 0.060(4) 0.059(4) -0.002(3) 0.006(3) -0.013(3)
N9 0.043(3) 0.047(4) 0.041(3) -0.005(3) -0.002(3) -0.013(3)
O1 0.030(2) 0.054(3) 0.062(3) 0.014(2) -0.017(2) -0.023(2)
O2 0.030(2) 0.028(2) 0.035(2) 0.0016(19) 0.0000(19) 0.0000(19)
O3 0.027(2) 0.055(3) 0.035(3) 0.004(2) -0.012(2) -0.015(2)
O4 0.036(3) 0.033(3) 0.050(3) 0.007(2) -0.020(2) 0.000(2)
O5 0.035(3) 0.034(3) 0.039(3) 0.004(2) -0.012(2) 0.000(2)
O6 0.036(3) 0.079(4) 0.057(3) 0.020(3) -0.025(2) -0.034(3)
O7 0.024(2) 0.075(4) 0.044(3) 0.004(2) -0.011(2) -0.018(2)
O8 0.040(3) 0.040(3) 0.047(3) 0.005(2) -0.017(2) -0.003(2)
O9 0.042(3) 0.037(3) 0.049(3) 0.009(2) -0.014(2) 0.001(2)
O10 0.032(2) 0.062(3) 0.032(3) 0.011(2) -0.008(2) -0.020(2)
O11 0.035(2) 0.030(3) 0.035(3) 0.0037(19) -0.003(2) -0.002(2)
O12 0.031(2) 0.041(3) 0.048(3) 0.005(2) -0.011(2) -0.017(2)
O14 0.050(3) 0.060(3) 0.026(2) 0.013(2) -0.019(2) -0.021(3)
O15 0.050(3) 0.044(3) 0.049(3) -0.009(2) -0.027(2) -0.015(2)
O16 0.044(3) 0.058(3) 0.029(2) 0.010(2) -0.019(2) -0.019(2)
O17 0.055(3) 0.052(3) 0.042(3) -0.008(2) -0.024(2) -0.022(3)
O18 0.042(3) 0.071(4) 0.025(2) 0.014(2) -0.019(2) -0.019(3)
O19 0.050(3) 0.035(3) 0.029(2) 0.004(2) -0.019(2) -0.002(2)
O20 0.047(3) 0.045(3) 0.035(3) -0.005(2) -0.018(2) -0.020(2)
O21 0.026(2) 0.049(3) 0.058(3) 0.002(2) -0.010(2) -0.014(2)
O22 0.029(2) 0.049(3) 0.040(3) -0.011(2) -0.008(2) -0.021(2)
O23 0.027(2) 0.033(3) 0.043(3) -0.007(2) -0.006(2) -0.007(2)
O24 0.028(2) 0.042(3) 0.039(3) -0.008(2) -0.0100(19) -0.015(2)
O25 0.056(3) 0.027(2) 0.027(2) -0.0041(19) -0.017(2) -0.005(2)
O26 0.027(2) 0.026(2) 0.027(2) 0.0038(17) -0.0130(18) -0.0030(18)
O27 0.056(3) 0.030(3) 0.028(2) 0.0060(19) -0.018(2) -0.016(2)
O28 0.057(3) 0.034(3) 0.039(3) 0.007(2) -0.031(2) -0.022(2)
O29 0.057(3) 0.037(3) 0.026(2) 0.0072(19) -0.021(2) -0.027(2)
O30 0.043(3) 0.033(3) 0.032(2) 0.0093(19) -0.020(2) -0.015(2)
O31 0.067(3) 0.028(3) 0.030(2) -0.0019(19) -0.022(2) -0.007(2)
O32 0.034(2) 0.026(2) 0.023(2) 0.0025(17) -0.0121(18) -0.0032(19)
O33 0.071(3) 0.038(3) 0.030(3) -0.001(2) -0.029(2) -0.006(2)
O34 0.035(2) 0.039(3) 0.026(2) 0.0043(19) -0.0144(19) -0.005(2)
O35 0.053(3) 0.043(3) 0.029(2) 0.003(2) -0.003(2) -0.013(2)
O36 0.056(3) 0.054(3) 0.048(3) 0.020(3) 0.013(3) -0.003(3)
O37 0.054(3) 0.060(4) 0.036(3) 0.012(2) 0.000(2) -0.012(3)
O38 0.018(2) 0.032(3) 0.052(3) -0.003(2) -0.005(2) -0.0076(19)
O39 0.057(3) 0.063(4) 0.043(3) 0.013(2) 0.001(3) -0.009(3)
O40 0.048(3) 0.038(3) 0.027(2) 0.003(2) -0.003(2) -0.017(2)
O41 0.055(3) 0.038(3) 0.029(2) 0.006(2) -0.004(2) -0.019(2)
O43 0.026(2) 0.041(3) 0.031(2) -0.0071(19) -0.0038(18) -0.018(2)
O44 0.098(5) 0.059(4) 0.049(3) -0.002(3) -0.005(3) -0.017(3)
O45 0.131(6) 0.086(5) 0.050(4) 0.008(3) 0.002(4) -0.052(4)
O46 0.057(3) 0.049(3) 0.041(3) -0.004(2) -0.026(2) -0.022(3)
O47 0.090(4) 0.054(4) 0.042(3) 0.005(3) -0.009(3) -0.034(3)
O1W 0.102(5) 0.129(6) 0.032(3) 0.024(3) -0.040(3) -0.071(4)
O2W 0.038(2) 0.090(4) 0.020(2) 0.030(2) -0.0213(19) -0.049(3)
O3W 0.056(3) 0.029(3) 0.037(3) 0.001(2) -0.019(2) -0.004(2)

loop_
_atom_type_symbol
_atom_type_description
_atom_type_scat_dispersion_real
_atom_type_scat_dispersion_imag
_atom_type_scat_source
C C 0.0033 0.0016 'International Tables Vol C Tables 4.2.6.8 and 6.1.1.4'
H H 0.0000 0.0000 'International Tables Vol C Tables 4.2.6.8 and 6.1.1.4'
N N 0.0061 0.0033 'International Tables Vol C Tables 4.2.6.8 and 6.1.1.4'
O O 0.0106 0.0060 'International Tables Vol C Tables 4.2.6.8 and 6.1.1.4'
La La -0.2871 2.4523 'International Tables Vol C Tables 4.2.6.8 and 6.1.1.4'

loop_
_geom_angle_atom_site_label_1
_geom_angle_atom_site_label_2
_geom_angle_atom_site_label_3
_geom_angle
_geom_angle_site_symmetry_1
_geom_angle_site_symmetry_3
_geom_angle_publ_flag
O34 La1 O20 97.83(14) . . ?
O34 La1 O22 78.44(14) . 1_455 ?
O20 La1 O22 144.43(14) . 1_455 ?
O34 La1 O5 150.32(15) . 1_465 ?
O20 La1 O5 90.12(14) . 1_465 ?
O22 La1 O5 78.56(14) 1_455 1_465 ?
O34 La1 O23 74.24(14) . . ?
O20 La1 O23 75.01(14) . . ?
O22 La1 O23 135.08(13) 1_455 . ?
O5 La1 O23 135.36(15) 1_465 . ?
O34 La1 O31 123.58(13) . . ?
O20 La1 O31 122.09(15) . . ?
O22 La1 O31 87.11(15) 1_455 . ?
O5 La1 O31 73.52(14) 1_465 . ?
O23 La1 O31 79.40(14) . . ?
O34 La1 O35 74.90(14) . . ?
O20 La1 O35 72.32(15) . . ?
O22 La1 O35 72.58(14) 1_455 . ?
O5 La1 O35 80.48(14) 1_465 . ?
O23 La1 O35 130.77(14) . . ?
O31 La1 O35 149.74(15) . . ?
O34 La1 O32 76.33(12) . . ?
O20 La1 O32 148.26(14) . . ?
O22 La1 O32 65.88(13) 1_455 . ?
O5 La1 O32 110.52(12) 1_465 . ?
O23 La1 O32 73.38(12) . . ?
O31 La1 O32 48.38(12) . . ?
O35 La1 O32 133.09(13) . . ?
O34 La1 C64 100.84(14) . . ?
O20 La1 C64 140.26(16) . . ?
O22 La1 C64 74.16(15) 1_455 . ?
O5 La1 C64 90.65(14) 1_465 . ?
O23 La1 C64 76.80(14) . . ?
O31 La1 C64 23.74(14) . . ?
O35 La1 C64 146.65(15) . . ?
O32 La1 C64 24.75(13) . . ?
O34 La1 La3 41.38(9) . . ?
O20 La1 La3 131.35(10) . . ?
O22 La1 La3 66.47(10) 1_455 . ?
O5 La1 La3 138.51(10) 1_465 . ?
O23 La1 La3 69.42(9) . . ?
O31 La1 La3 82.81(9) . . ?
O35 La1 La3 108.01(10) . . ?
O32 La1 La3 34.95(8) . . ?
C64 La1 La3 59.55(11) . . ?
O2 La2 O29 89.85(14) 2_575 . ?
O2 La2 O38 143.01(14) 2_575 . ?
O29 La2 O38 77.91(14) . . ?
O2 La2 O26 146.38(13) 2_575 . ?
O29 La2 O26 99.04(13) . . ?
O38 La2 O26 70.55(13) . . ?
O2 La2 O43 78.42(13) 2_575 2_665 ?
O29 La2 O43 143.13(13) . 2_665 ?
O38 La2 O43 130.37(13) . 2_665 ?
O26 La2 O43 75.11(13) . 2_665 ?
O2 La2 O25 74.81(13) 2_575 2_665 ?
O29 La2 O25 129.59(13) . 2_665 ?
O38 La2 O25 86.36(14) . 2_665 ?
O26 La2 O25 120.28(12) . 2_665 ?
O43 La2 O25 81.11(14) 2_665 2_665 ?
O2 La2 O40 77.48(14) 2_575 . ?
O29 La2 O40 71.51(13) . . ?
O38 La2 O40 128.77(14) . . ?
O26 La2 O40 74.85(13) . . ?
O43 La2 O40 71.85(13) 2_665 . ?
O25 La2 O40 144.47(14) 2_665 . ?
O2 La2 O26 113.97(12) 2_575 2_665 ?
O29 La2 O26 149.79(13) . 2_665 ?
O38 La2 O26 71.90(12) . 2_665 ?
O26 La2 O26 71.79(13) . 2_665 ?
O43 La2 O26 63.89(12) 2_665 2_665 ?
O25 La2 O26 48.59(12) 2_665 2_665 ?
O40 La2 O26 129.67(12) . 2_665 ?
O2 La2 O3W 78.84(13) 2_575 . ?
O29 La2 O3W 67.73(12) . . ?
O38 La2 O3W 64.19(13) . . ?
O26 La2 O3W 134.50(12) . . ?
O43 La2 O3W 140.82(12) 2_665 . ?
O25 La2 O3W 62.32(12) 2_665 . ?
O40 La2 O3W 132.39(12) . . ?
O26 La2 O3W 97.69(11) 2_665 . ?
O2 La2 C53 93.62(14) 2_575 2_665 ?
O29 La2 C53 145.97(15) . 2_665 ?
O38 La2 C53 79.14(14) . 2_665 ?
O26 La2 C53 96.59(14) . 2_665 ?
O43 La2 C53 70.34(14) 2_665 2_665 ?
O25 La2 C53 23.80(14) 2_665 2_665 ?
O40 La2 C53 142.17(14) . 2_665 ?
O26 La2 C53 24.82(13) 2_665 2_665 ?
O3W La2 C53 79.76(13) . 2_665 ?
O11 La3 O28 90.38(14) . . ?
O11 La3 O24 80.40(14) . . ?
O28 La3 O24 141.11(14) . . ?
O11 La3 O32 145.31(14) . . ?
O28 La3 O32 94.58(13) . . ?
O24 La3 O32 74.30(13) . . ?
O11 La3 O21 144.81(15) . 1_455 ?
O28 La3 O21 76.34(15) . 1_455 ?
O24 La3 O21 129.49(14) . 1_455 ?
O32 La3 O21 69.20(14) . 1_455 ?
O11 La3 O33 76.00(14) . . ?
O28 La3 O33 136.18(14) . . ?
O24 La3 O33 78.16(15) . . ?
O32 La3 O33 120.24(13) . . ?
O21 La3 O33 91.16(15) 1_455 . ?
O11 La3 O41 75.43(14) . . ?
O28 La3 O41 70.20(14) . . ?
O24 La3 O41 70.91(13) . . ?
O32 La3 O41 74.11(13) . . ?
O21 La3 O41 127.27(14) 1_455 . ?
O33 La3 O41 140.68(15) . . ?
O11 La3 O2W 79.32(14) . . ?
O28 La3 O2W 70.82(13) . . ?
O24 La3 O2W 141.91(12) . . ?
O32 La3 O2W 134.54(13) . . ?
O21 La3 O2W 65.57(14) 1_455 . ?
O33 La3 O2W 65.82(13) . . ?
O41 La3 O2W 132.83(13) . . ?
O11 La3 O34 116.02(12) . . ?
O28 La3 O34 149.20(13) . . ?
O24 La3 O34 63.73(12) . . ?
O32 La3 O34 73.07(11) . . ?
O21 La3 O34 72.90(13) 1_455 . ?
O33 La3 O34 47.18(12) . . ?
O41 La3 O34 129.36(13) . . ?
O2W La3 O34 97.48(12) . . ?
O11 La3 C68 95.42(15) . . ?
O28 La3 C68 149.88(16) . . ?
O24 La3 C68 68.98(15) . . ?
O32 La3 C68 97.19(14) . . ?
O21 La3 C68 82.12(15) 1_455 . ?
O33 La3 C68 23.04(14) . . ?
O41 La3 C68 139.81(15) . . ?
O2W La3 C68 81.24(14) . . ?
O34 La3 C68 24.14(13) . . ?
O11 La3 La1 140.57(10) . . ?
O28 La3 La1 127.53(10) . . ?
O24 La3 La1 63.48(9) . . ?
O32 La3 La1 38.90(8) . . ?
O21 La3 La1 66.14(10) 1_455 . ?
O33 La3 La1 81.35(10) . . ?
O41 La3 La1 104.92(10) . . ?
O2W La3 La1 119.66(10) . . ?
O34 La3 La1 34.17(8) . . ?
C68 La3 La1 58.31(11) . . ?
O1 La4 O3 138.93(15) 2_575 2_675 ?
O1 La4 O15 147.12(16) 2_575 2_675 ?
O3 La4 O15 73.88(15) 2_675 2_675 ?
O1 La4 O16 78.84(15) 2_575 . ?
O3 La4 O16 76.22(14) 2_675 . ?
O15 La4 O16 120.84(15) 2_675 . ?
O1 La4 O4 83.02(15) 2_575 . ?
O3 La4 O4 120.12(15) 2_675 . ?
O15 La4 O4 78.31(14) 2_675 . ?
O16 La4 O4 74.54(15) . . ?
O1 La4 O30 96.08(14) 2_575 . ?
O3 La4 O30 80.04(14) 2_675 . ?
O15 La4 O30 86.87(14) 2_675 . ?
O16 La4 O30 135.49(14) . . ?
O4 La4 O30 149.41(14) . . ?
O1 La4 O39 73.12(17) 2_575 . ?
O3 La4 O39 140.35(15) 2_675 . ?
O15 La4 O39 76.71(17) 2_675 . ?
O16 La4 O39 142.85(15) . . ?
O4 La4 O39 78.25(15) . . ?
O30 La4 O39 72.33(15) . . ?
O1 La4 O3W 67.13(14) 2_575 . ?
O3 La4 O3W 74.97(14) 2_675 . ?
O15 La4 O3W 139.91(14) 2_675 . ?
O16 La4 O3W 74.38(14) . . ?
O4 La4 O3W 140.24(13) . . ?
O30 La4 O3W 63.30(12) . . ?
O39 La4 O3W 114.74(15) . . ?
O12 La5 O18 80.44(15) . 2_766 ?
O12 La5 O46 148.40(15) . 2_665 ?
O18 La5 O46 122.74(16) 2_766 2_665 ?
O12 La5 O10 133.95(15) . 1_455 ?
O18 La5 O10 76.78(14) 2_766 1_455 ?
O46 La5 O10 76.09(15) 2_665 1_455 ?
O12 La5 O27 89.22(14) . . ?
O18 La5 O27 126.69(15) 2_766 . ?
O46 La5 O27 91.67(14) 2_665 . ?
O10 La5 O27 73.84(15) 1_455 . ?
O12 La5 O8 80.47(15) . . ?
O18 La5 O8 77.13(15) 2_766 . ?
O46 La5 O8 84.27(15) 2_665 . ?
O10 La5 O8 130.87(16) 1_455 . ?
O27 La5 O8 152.25(15) . . ?
O12 La5 O37 73.81(16) . . ?
O18 La5 O37 146.10(15) 2_766 . ?
O46 La5 O37 75.91(16) 2_665 . ?
O10 La5 O37 137.12(14) 1_455 . ?
O27 La5 O37 75.21(15) . . ?
O8 La5 O37 77.18(15) . . ?
O6 La6 O1W 72.80(17) 1_465 . ?
O6 La6 O7 144.28(15) 1_465 1_565 ?
O1W La6 O7 74.35(17) . 1_565 ?
O6 La6 O9 87.24(16) 1_465 1_465 ?
O1W La6 O9 142.06(15) . 1_465 ?
O7 La6 O9 111.10(16) 1_565 1_465 ?
O6 La6 O19 88.36(15) 1_465 . ?
O1W La6 O19 66.19(15) . . ?
O7 La6 O19 91.02(15) 1_565 . ?
O9 La6 O19 146.87(14) 1_465 . ?
O6 La6 O17 145.02(16) 1_465 2_776 ?
O1W La6 O17 135.33(16) . 2_776 ?
O7 La6 O17 70.55(15) 1_565 2_776 ?
O9 La6 O17 77.70(15) 1_465 2_776 ?
O19 La6 O17 87.52(15) . 2_776 ?
O6 La6 O14 80.72(15) 1_465 2_675 ?
O1W La6 O14 72.66(16) . 2_675 ?
O7 La6 O14 76.45(14) 1_565 2_675 ?
O9 La6 O14 72.49(15) 1_465 2_675 ?
O19 La6 O14 138.82(14) . 2_675 ?
O17 La6 O14 122.87(16) 2_776 2_675 ?
O6 La6 O36 73.79(17) 1_465 . ?
O1W La6 O36 126.59(17) . . ?
O7 La6 O36 139.35(16) 1_565 . ?
O9 La6 O36 74.82(15) 1_465 . ?
O19 La6 O36 72.43(15) . . ?
O17 La6 O36 71.85(17) 2_776 . ?
O14 La6 O36 139.11(15) 2_675 . ?
C6 C1 C2 120.3(5) . . ?
C6 C1 C7 120.1(5) . . ?
C2 C1 C7 119.6(5) . . ?
C3 C2 C1 120.1(6) . . ?
C3 C2 H2A 119.9 . . ?
C1 C2 H2A 119.9 . . ?
C2 C3 C4 119.8(5) . . ?
C2 C3 H3A 120.1 . . ?
C4 C3 H3A 120.1 . . ?
C5 C4 C3 119.4(5) . . ?
C5 C4 C8 120.6(6) . . ?
C3 C4 C8 120.0(5) . . ?
C4 C5 C6 120.8(6) . . ?
C4 C5 H5A 119.6 . . ?
C6 C5 H5A 119.6 . . ?
C1 C6 C5 119.5(6) . . ?
C1 C6 H6A 120.2 . . ?
C5 C6 H6A 120.2 . . ?
O2 C7 O1 123.6(6) . . ?
O2 C7 C1 120.0(5) . . ?
O1 C7 C1 116.3(5) . . ?
O4 C8 O3 125.2(6) . . ?
O4 C8 C4 117.7(6) . . ?
O3 C8 C4 117.1(6) . . ?
C10 C9 C14 119.0(6) . . ?
C10 C9 C15 121.0(5) . . ?
C14 C9 C15 120.0(5) . . ?
C11 C10 C9 120.2(6) . . ?
C11 C10 H10A 119.9 . . ?
C9 C10 H10A 119.9 . . ?
C10 C11 C12 120.9(6) . . ?
C10 C11 H11A 119.6 . . ?
C12 C11 H11A 119.6 . . ?
C11 C12 C13 119.3(5) . . ?
C11 C12 C16 119.9(6) . . ?
C13 C12 C16 120.7(5) . . ?
C14 C13 C12 120.3(6) . . ?
C14 C13 H13A 119.9 . . ?
C12 C13 H13A 119.9 . . ?
C13 C14 C9 120.3(6) . . ?
C13 C14 H14A 119.8 . . ?
C9 C14 H14A 119.8 . . ?
O6 C15 O5 124.2(6) . . ?
O6 C15 C9 116.8(6) . . ?
O5 C15 C9 119.0(5) . . ?
O7 C16 O8 122.6(6) . . ?
O7 C16 C12 118.8(6) . . ?
O8 C16 C12 118.6(6) . . ?
C22 C17 C18 120.9(6) . . ?
C22 C17 H17A 119.6 . . ?
C18 C17 H17A 119.6 . . ?
C19 C18 C17 119.8(6) . . ?
C19 C18 H18A 120.1 . . ?
C17 C18 H18A 120.1 . . ?
C20 C19 C18 119.6(5) . . ?
C20 C19 C23 119.7(6) . . ?
C18 C19 C23 120.7(6) . . ?
C19 C20 C21 120.4(6) . . ?
C19 C20 H20A 119.8 . . ?
C21 C20 H20A 119.8 . . ?
C22 C21 C20 120.0(6) . . ?
C22 C21 H21A 120.0 . . ?
C20 C21 H21A 120.0 . . ?
C17 C22 C21 119.2(5) . . ?
C17 C22 C24 122.0(5) . . ?
C21 C22 C24 118.7(5) . . ?
O9 C23 O10 124.8(6) . . ?
O9 C23 C19 117.6(6) . . ?
O10 C23 C19 117.6(6) . . ?
O12 C24 O11 123.5(5) . . ?
O12 C24 C22 118.8(5) . . ?
O11 C24 C22 117.5(5) . . ?
C30 C25 C26 120.0(5) . . ?
C30 C25 H25A 120.0 . . ?
C26 C25 H25A 120.0 . . ?
C27 C26 C25 120.5(5) . . ?
C27 C26 H26A 119.7 . . ?
C25 C26 H26A 119.7 . . ?
C28 C27 C26 118.8(5) . . ?
C28 C27 C31 120.6(5) . . ?
C26 C27 C31 120.5(5) . . ?
C29 C28 C27 120.5(6) . . ?
C29 C28 H28A 119.7 . . ?
C27 C28 H28A 119.7 . . ?
C28 C29 C30 120.6(6) . . ?
C28 C29 H29A 119.7 . . ?
C30 C29 H29A 119.7 . . ?
C25 C30 C29 119.6(5) . . ?
C25 C30 C32 119.9(5) . . ?
C29 C30 C32 120.4(5) . . ?
O15 C31 O16 125.0(6) . . ?
O15 C31 C27 117.6(6) . . ?
O16 C31 C27 117.4(5) . . ?
O46 C32 O14 124.4(6) . . ?
O46 C32 C30 118.1(5) . . ?
O14 C32 C30 117.5(5) . . ?
C38 C33 C34 120.2(6) . . ?
C38 C33 H33A 119.9 . . ?
C34 C33 H33A 119.9 . . ?
C33 C34 C35 120.0(6) . . ?
C33 C34 H34A 120.0 . . ?
C35 C34 H34A 120.0 . . ?
C36 C35 C34 118.9(5) . . ?
C36 C35 C39 120.4(5) . . ?
C34 C35 C39 120.6(5) . . ?
C37 C36 C35 121.0(6) . . ?
C37 C36 H36A 119.5 . . ?
C35 C36 H36A 119.5 . . ?
C36 C37 C38 120.6(6) . . ?
C36 C37 H37A 119.7 . . ?
C38 C37 H37A 119.7 . . ?
C33 C38 C37 119.3(5) . . ?
C33 C38 C40 121.6(6) . . ?
C37 C38 C40 119.1(5) . . ?
O19 C39 O20 124.5(5) . . ?
O19 C39 C35 116.8(5) . . ?
O20 C39 C35 118.6(5) . . ?
O17 C40 O18 125.8(6) . . ?
O17 C40 C38 117.4(6) . . ?
O18 C40 C38 116.8(6) . . ?
C46 C41 C42 121.1(6) . . ?
C46 C41 H41A 119.5 . . ?
C42 C41 H41A 119.5 . . ?
C43 C42 C41 119.8(6) . . ?
C43 C42 H42A 120.1 . . ?
C41 C42 H42A 120.1 . . ?
C42 C43 C44 118.9(5) . . ?
C42 C43 C48 121.2(5) . . ?
C44 C43 C48 119.8(5) . . ?
C45 C44 C43 120.8(6) . . ?
C45 C44 H44A 119.6 . . ?
C43 C44 H44A 119.6 . . ?
C44 C45 C46 120.0(6) . . ?
C44 C45 H45A 120.0 . . ?
C46 C45 H45A 120.0 . . ?
C41 C46 C45 119.4(6) . . ?
C41 C46 C47 119.9(5) . . ?
C45 C46 C47 120.7(6) . . ?
O22 C47 O21 125.2(6) . . ?
O22 C47 C46 117.1(5) . . ?
O21 C47 C46 117.7(5) . . ?
O23 C48 O24 125.1(5) . . ?
O23 C48 C43 119.3(5) . . ?
O24 C48 C43 115.6(5) . . ?
C52 C49 C50 121.1(5) . . ?
C52 C49 H49A 119.4 . . ?
C50 C49 H49A 119.4 . . ?
C49 C50 C51 119.3(5) . . ?
C49 C50 C53 120.7(5) . . ?
C51 C50 C53 120.0(5) . . ?
C55 C51 C50 119.7(6) . . ?
C55 C51 H51A 120.1 . . ?
C50 C51 H51A 120.1 . . ?
C49 C52 C56 120.0(6) . . ?
C49 C52 H52A 120.0 . . ?
C56 C52 H52A 120.0 . . ?
O25 C53 O26 122.5(5) . . ?
O25 C53 C50 118.4(5) . . ?
O26 C53 C50 119.1(5) . . ?
O25 C53 La2 55.4(3) . 2_665 ?
O26 C53 La2 67.2(3) . 2_665 ?
C50 C53 La2 172.8(4) . 2_665 ?
O28 C54 O27 123.5(5) . . ?
O28 C54 C56 118.1(5) . . ?
O27 C54 C56 118.4(5) . . ?
C56 C55 C51 120.6(5) . . ?
C56 C55 H55A 119.7 . . ?
C51 C55 H55A 119.7 . . ?
C55 C56 C52 119.2(5) . . ?
C55 C56 C54 120.2(5) . . ?
C52 C56 C54 120.5(5) . . ?
O29 C57 O30 124.5(5) . . ?
O29 C57 C58 118.1(5) . . ?
O30 C57 C58 117.3(5) . . ?
C59 C58 C63 118.8(5) . . ?
C59 C58 C57 120.3(5) . . ?
C63 C58 C57 120.9(5) . . ?
C58 C59 C60 121.6(5) . . ?
C58 C59 H59A 119.2 . . ?
C60 C59 H59A 119.2 . . ?
C59 C60 C61 119.4(6) . . ?
C59 C60 H60A 120.3 . . ?
C61 C60 H60A 120.3 . . ?
C62 C61 C60 119.4(5) . . ?
C62 C61 C64 119.9(5) . . ?
C60 C61 C64 120.6(5) . . ?
C63 C62 C61 119.7(5) . . ?
C63 C62 H62A 120.1 . . ?
C61 C62 H62A 120.1 . . ?
C58 C63 C62 121.0(6) . . ?
C58 C63 H63A 119.5 . . ?
C62 C63 H63A 119.5 . . ?
O31 C64 O32 121.9(5) . . ?
O31 C64 C61 119.0(5) . . ?
O32 C64 C61 119.1(5) . . ?
O31 C64 La1 56.6(3) . . ?
O32 C64 La1 65.8(3) . . ?
C61 C64 La1 171.8(4) . . ?
C66 C65 C67 120.7(6) 2_766 . ?
C66 C65 H65A 119.6 2_766 . ?
C67 C65 H65A 119.6 . . ?
C67 C66 C65 120.5(6) . 2_766 ?
C67 C66 H66A 119.7 . . ?
C65 C66 H66A 119.7 2_766 . ?
C66 C67 C65 118.7(5) . . ?
C66 C67 C68 121.1(5) . . ?
C65 C67 C68 120.1(5) . . ?
O33 C68 O34 121.6(5) . . ?
O33 C68 C67 119.1(5) . . ?
O34 C68 C67 119.3(5) . . ?
O33 C68 La3 53.2(3) . . ?
O34 C68 La3 68.4(3) . . ?
C67 C68 La3 172.3(4) . . ?
N1 C69 H69A 109.5 . . ?
N1 C69 H69B 109.5 . . ?
H69A C69 H69B 109.5 . . ?
N1 C69 H69C 109.5 . . ?
H69A C69 H69C 109.5 . . ?
H69B C69 H69C 109.5 . . ?
N1 C70 H70A 109.5 . . ?
N1 C70 H70B 109.5 . . ?
H70A C70 H70B 109.5 . . ?
N1 C70 H70C 109.5 . . ?
H70A C70 H70C 109.5 . . ?
H70B C70 H70C 109.5 . . ?
O35 C71 N1 124.4(7) . . ?
N2 C72 H72A 109.5 . . ?
N2 C72 H72B 109.5 . . ?
H72A C72 H72B 109.5 . . ?
N2 C72 H72C 109.5 . . ?
H72A C72 H72C 109.5 . . ?
H72B C72 H72C 109.5 . . ?
N2 C73 H73A 109.5 . . ?
N2 C73 H73B 109.5 . . ?
H73A C73 H73B 109.5 . . ?
N2 C73 H73C 109.5 . . ?
H73A C73 H73C 109.5 . . ?
H73B C73 H73C 109.5 . . ?
O36 C74 N2 122.6(8) . . ?
N3 C75 H75A 109.5 . . ?
N3 C75 H75B 109.5 . . ?
H75A C75 H75B 109.5 . . ?
N3 C75 H75C 109.5 . . ?
H75A C75 H75C 109.5 . . ?
H75B C75 H75C 109.5 . . ?
N3 C76 H76A 109.5 . . ?
N3 C76 H76B 109.5 . . ?
H76A C76 H76B 109.5 . . ?
N3 C76 H76C 109.5 . . ?
H76A C76 H76C 109.5 . . ?
H76B C76 H76C 109.5 . . ?
O37 C77 N3 122.1(7) . . ?
C90 C78 C79 121.3(5) . 2_765 ?
C90 C78 H78A 119.3 . . ?
C79 C78 H78A 119.3 2_765 . ?
C78 C79 C90 120.2(5) 2_765 . ?
C78 C79 H79A 119.9 2_765 . ?
C90 C79 H79A 119.9 . . ?
O43 C80 O38 126.0(5) . . ?
O43 C80 C90 116.6(5) . . ?
O38 C80 C90 117.4(5) . . ?
N5 C81 H81A 109.5 . . ?
N5 C81 H81B 109.5 . . ?
H81A C81 H81B 109.5 . . ?
N5 C81 H81C 109.5 . . ?
H81A C81 H81C 109.5 . . ?
H81B C81 H81C 109.5 . . ?
N5 C82 H82A 109.5 . . ?
N5 C82 H82B 109.5 . . ?
H82A C82 H82B 109.5 . . ?
N5 C82 H82C 109.5 . . ?
H82A C82 H82C 109.5 . . ?
H82B C82 H82C 109.5 . . ?
O39 C83 N5 122.8(8) . . ?
O39 C83 H83A 118.6 . . ?
N5 C83 H83A 118.6 . . ?
N6 C84 H84A 109.5 . . ?
N6 C84 H84B 109.5 . . ?
H84A C84 H84B 109.5 . . ?
N6 C84 H84C 109.5 . . ?
H84A C84 H84C 109.5 . . ?
H84B C84 H84C 109.5 . . ?
N6 C85 H85A 109.5 . . ?
N6 C85 H85B 109.5 . . ?
H85A C85 H85B 109.5 . . ?
N6 C85 H85C 109.5 . . ?
H85A C85 H85C 109.5 . . ?
H85B C85 H85C 109.5 . . ?
O40 C86 N6 126.2(6) . . ?
O40 C86 H86A 116.9 . . ?
N6 C86 H86A 116.9 . . ?
N7 C87 H87A 109.5 . . ?
N7 C87 H87B 109.5 . . ?
H87A C87 H87B 109.5 . . ?
N7 C87 H87C 109.5 . . ?
H87A C87 H87C 109.5 . . ?
H87B C87 H87C 109.5 . . ?
N7 C88 H88A 109.5 . . ?
N7 C88 H88B 109.5 . . ?
H88A C88 H88B 109.5 . . ?
N7 C88 H88C 109.5 . . ?
H88A C88 H88C 109.5 . . ?
H88B C88 H88C 109.5 . . ?
O41 C89 N7 126.5(6) . . ?
O41 C89 H89A 116.7 . . ?
N7 C89 H89A 116.7 . . ?
C78 C90 C79 118.4(5) . . ?
C78 C90 C80 120.3(5) . . ?
C79 C90 C80 121.2(5) . . ?
N4 C91 H91A 109.5 . . ?
N4 C91 H91B 109.5 . . ?
H91A C91 H91B 109.5 . . ?
N4 C91 H91C 109.5 . . ?
H91A C91 H91C 109.5 . . ?
H91B C91 H91C 109.5 . . ?
N4 C92 H92A 109.5 . . ?
N4 C92 H92B 109.5 . . ?
H92A C92 H92B 109.5 . . ?
N4 C92 H92C 109.5 . . ?
H92A C92 H92C 109.5 . . ?
H92B C92 H92C 109.5 . . ?
O44 C93 N4 124.4(8) . . ?
O44 C93 H93A 117.8 . . ?
N4 C93 H93A 117.8 . . ?
N8 C94 H94A 109.5 . . ?
N8 C94 H94B 109.5 . . ?
H94A C94 H94B 109.5 . . ?
N8 C94 H94C 109.5 . . ?
H94A C94 H94C 109.5 . . ?
H94B C94 H94C 109.5 . . ?
N8 C95 H95A 109.5 . . ?
N8 C95 H95B 109.5 . . ?
H95A C95 H95B 109.5 . . ?
N8 C95 H95C 109.5 . . ?
H95A C95 H95C 109.5 . . ?
H95B C95 H95C 109.5 . . ?
O45 C96 N8 122.3(9) . . ?
O45 C96 H96A 118.9 . . ?
N8 C96 H96A 118.9 . . ?
N9 C97 H97A 109.5 . . ?
N9 C97 H97B 109.5 . . ?
H97A C97 H97B 109.5 . . ?
N9 C97 H97C 109.5 . . ?
H97A C97 H97C 109.5 . . ?
H97B C97 H97C 109.5 . . ?
N9 C98 H98A 109.5 . . ?
N9 C98 H98B 109.5 . . ?
H98A C98 H98B 109.5 . . ?
N9 C98 H98C 109.5 . . ?
H98A C98 H98C 109.5 . . ?
H98B C98 H98C 109.5 . . ?
O47 C99 N9 126.9(7) . . ?
O47 C99 H99A 116.6 . . ?
N9 C99 H99A 116.6 . . ?
C71 N1 C70 121.3(7) . . ?
C71 N1 C69 121.1(7) . . ?
C70 N1 C69 117.5(7) . . ?
C74 N2 C73 128.2(7) . . ?
C74 N2 C72 116.4(6) . . ?
C73 N2 C72 115.2(6) . . ?
C77 N3 C75 123.6(7) . . ?
C77 N3 C76 118.8(7) . . ?
C75 N3 C76 117.5(7) . . ?
C93 N4 C91 121.4(7) . . ?
C93 N4 C92 119.4(7) . . ?
C91 N4 C92 119.0(7) . . ?
C83 N5 C81 124.2(8) . . ?
C83 N5 C82 119.5(7) . . ?
C81 N5 C82 116.3(7) . . ?
C86 N6 C85 121.1(6) . . ?
C86 N6 C84 120.2(6) . . ?
C85 N6 C84 118.5(6) . . ?
C89 N7 C87 121.3(6) . . ?
C89 N7 C88 121.5(6) . . ?
C87 N7 C88 117.1(6) . . ?
C96 N8 C95 123.1(8) . . ?
C96 N8 C94 121.6(8) . . ?
C95 N8 C94 115.2(8) . . ?
C99 N9 C98 123.5(6) . . ?
C99 N9 C97 120.7(7) . . ?
C98 N9 C97 115.8(6) . . ?
C7 O1 La4 162.4(4) . 2_575 ?
C7 O2 La2 130.1(4) . 2_575 ?
C8 O3 La4 140.3(4) . 2_675 ?
C8 O4 La4 132.9(4) . . ?
C15 O5 La1 119.9(4) . 1_645 ?
C15 O6 La6 171.7(4) . 1_645 ?
C16 O7 La6 159.5(4) . 1_545 ?
C16 O8 La5 116.3(4) . . ?
C23 O9 La6 137.7(4) . 1_645 ?
C23 O10 La5 136.1(4) . 1_655 ?
C24 O11 La3 135.0(4) . . ?
C24 O12 La5 161.7(4) . . ?
C32 O14 La6 138.5(4) . 2_675 ?
C31 O15 La4 157.4(4) . 2_675 ?
C31 O16 La4 136.5(4) . . ?
C40 O17 La6 150.0(4) . 2_776 ?
C40 O18 La5 139.6(4) . 2_766 ?
C39 O19 La6 140.1(4) . . ?
C39 O20 La1 145.7(4) . . ?
C47 O21 La3 132.3(4) . 1_655 ?
C47 O22 La1 138.3(4) . 1_655 ?
C48 O23 La1 127.7(4) . . ?
C48 O24 La3 142.1(4) . . ?
C53 O25 La2 100.8(4) . 2_665 ?
C53 O26 La2 163.7(4) . . ?
C53 O26 La2 88.0(3) . 2_665 ?
La2 O26 La2 108.21(13) . 2_665 ?
C54 O27 La5 141.1(4) . . ?
C54 O28 La3 147.2(4) . . ?
C57 O29 La2 152.3(4) . . ?
C57 O30 La4 136.7(4) . . ?
C64 O31 La1 99.7(4) . . ?
C64 O32 La3 162.6(4) . . ?
C64 O32 La1 89.5(3) . . ?
La3 O32 La1 106.15(12) . . ?
C68 O33 La3 103.8(4) . . ?
C68 O34 La1 167.9(4) . . ?
C68 O34 La3 87.4(3) . . ?
La1 O34 La3 104.45(13) . . ?
C71 O35 La1 123.4(4) . . ?
C74 O36 La6 129.0(5) . . ?
C77 O37 La5 129.6(5) . . ?
C80 O38 La2 132.4(4) . . ?
C83 O39 La4 128.0(5) . . ?
C86 O40 La2 123.8(4) . . ?
C89 O41 La3 126.3(4) . . ?
C80 O43 La2 139.7(4) . 2_665 ?
C32 O46 La5 153.7(4) . 2_665 ?
La6 O1W H1WA 110.8 . . ?
La6 O1W H1WB 111.1 . . ?
H1WA O1W H1WB 109.3 . . ?
La3 O2W H2WA 106.8 . . ?
La3 O2W H2WB 107.0 . . ?
H2WA O2W H2WB 107.0 . . ?
La4 O3W La2 121.51(15) . . ?
La4 O3W H3WA 135.2 . . ?
La2 O3W H3WA 73.2 . . ?
La4 O3W H3WB 97.6 . . ?
La2 O3W H3WB 123.8 . . ?
H3WA O3W H3WB 107.7 . . ?

loop_
_geom_bond_atom_site_label_1
_geom_bond_atom_site_label_2
_geom_bond_distance
_geom_bond_site_symmetry_2
_geom_bond_publ_flag
La1 O34 2.438(4) . ?
La1 O20 2.442(4) . ?
La1 O22 2.445(4) 1_455 ?
La1 O5 2.467(4) 1_465 ?
La1 O23 2.500(4) . ?
La1 O31 2.550(4) . ?
La1 O35 2.580(4) . ?
La1 O32 2.748(4) . ?
La1 C64 3.013(6) . ?
La1 La3 4.2032(6) . ?
La2 O2 2.450(4) 2_575 ?
La2 O29 2.469(4) . ?
La2 O38 2.484(4) . ?
La2 O26 2.487(4) . ?
La2 O43 2.509(4) 2_665 ?
La2 O25 2.522(4) 2_665 ?
La2 O40 2.573(4) . ?
La2 O26 2.776(4) 2_665 ?
La2 O3W 2.969(4) . ?
La2 C53 3.009(6) 2_665 ?
La3 O11 2.441(4) . ?
La3 O28 2.461(4) . ?
La3 O24 2.504(4) . ?
La3 O32 2.507(4) . ?
La3 O21 2.518(4) 1_455 ?
La3 O33 2.540(4) . ?
La3 O41 2.602(4) . ?
La3 O2W 2.627(4) . ?
La3 O34 2.869(4) . ?
La3 C68 3.082(6) . ?
La4 O1 2.400(4) 2_575 ?
La4 O3 2.428(4) 2_675 ?
La4 O15 2.449(4) 2_675 ?
La4 O16 2.468(4) . ?
La4 O4 2.487(4) . ?
La4 O30 2.491(4) . ?
La4 O39 2.581(5) . ?
La4 O3W 2.790(4) . ?
La5 O12 2.416(4) . ?
La5 O18 2.427(4) 2_766 ?
La5 O46 2.436(4) 2_665 ?
La5 O10 2.452(4) 1_455 ?
La5 O27 2.455(4) . ?
La5 O8 2.497(4) . ?
La5 O37 2.562(5) . ?
La6 O6 2.439(4) 1_465 ?
La6 O1W 2.450(6) . ?
La6 O7 2.442(4) 1_565 ?
La6 O9 2.462(4) 1_465 ?
La6 O19 2.472(4) . ?
La6 O17 2.477(4) 2_776 ?
La6 O14 2.481(4) 2_675 ?
La6 O36 2.607(5) . ?
C1 C6 1.375(8) . ?
C1 C2 1.381(8) . ?
C1 C7 1.505(8) . ?
C2 C3 1.381(7) . ?
C2 H2A 0.9300 . ?
C3 C4 1.395(8) . ?
C3 H3A 0.9300 . ?
C4 C5 1.373(8) . ?
C4 C8 1.504(8) . ?
C5 C6 1.386(8) . ?
C5 H5A 0.9300 . ?
C6 H6A 0.9300 . ?
C7 O2 1.232(7) . ?
C7 O1 1.258(7) . ?
C8 O4 1.239(7) . ?
C8 O3 1.243(7) . ?
C9 C10 1.382(8) . ?
C9 C14 1.385(8) . ?
C9 C15 1.511(8) . ?
C10 C11 1.358(8) . ?
C10 H10A 0.9300 . ?
C11 C12 1.370(8) . ?
C11 H11A 0.9300 . ?
C12 C13 1.380(8) . ?
C12 C16 1.512(8) . ?
C13 C14 1.361(8) . ?
C13 H13A 0.9300 . ?
C14 H14A 0.9300 . ?
C15 O6 1.239(7) . ?
C15 O5 1.242(7) . ?
C16 O7 1.241(7) . ?
C16 O8 1.252(7) . ?
C17 C22 1.377(8) . ?
C17 C18 1.385(8) . ?
C17 H17A 0.9300 . ?
C18 C19 1.383(8) . ?
C18 H18A 0.9300 . ?
C19 C20 1.375(8) . ?
C19 C23 1.508(8) . ?
C20 C21 1.394(8) . ?
C20 H20A 0.9300 . ?
C21 C22 1.381(8) . ?
C21 H21A 0.9300 . ?
C22 C24 1.500(7) . ?
C23 O9 1.249(7) . ?
C23 O10 1.265(7) . ?
C24 O12 1.235(7) . ?
C24 O11 1.251(7) . ?
C25 C30 1.374(8) . ?
C25 C26 1.392(7) . ?
C25 H25A 0.9300 . ?
C26 C27 1.392(8) . ?
C26 H26A 0.9300 . ?
C27 C28 1.382(8) . ?
C27 C31 1.502(7) . ?
C28 C29 1.380(7) . ?
C28 H28A 0.9300 . ?
C29 C30 1.384(8) . ?
C29 H29A 0.9300 . ?
C30 C32 1.501(7) . ?
C31 O15 1.243(7) . ?
C31 O16 1.254(7) . ?
C32 O46 1.242(7) . ?
C32 O14 1.263(7) . ?
C33 C38 1.384(8) . ?
C33 C34 1.386(7) . ?
C33 H33A 0.9300 . ?
C34 C35 1.399(8) . ?
C34 H34A 0.9300 . ?
C35 C36 1.378(8) . ?
C35 C39 1.490(7) . ?
C36 C37 1.367(7) . ?
C36 H36A 0.9300 . ?
C37 C38 1.384(8) . ?
C37 H37A 0.9300 . ?
C38 C40 1.503(7) . ?
C39 O19 1.250(7) . ?
C39 O20 1.252(7) . ?
C40 O17 1.241(7) . ?
C40 O18 1.247(8) . ?
C41 C46 1.357(8) . ?
C41 C42 1.390(8) . ?
C41 H41A 0.9300 . ?
C42 C43 1.377(8) . ?
C42 H42A 0.9300 . ?
C43 C44 1.380(8) . ?
C43 C48 1.500(7) . ?
C44 C45 1.378(8) . ?
C44 H44A 0.9300 . ?
C45 C46 1.381(8) . ?
C45 H45A 0.9300 . ?
C46 C47 1.509(8) . ?
C47 O22 1.236(7) . ?
C47 O21 1.263(7) . ?
C48 O23 1.246(7) . ?
C48 O24 1.267(7) . ?
C49 C52 1.367(7) . ?
C49 C50 1.377(8) . ?
C49 H49A 0.9300 . ?
C50 C51 1.393(8) . ?
C50 C53 1.494(7) . ?
C51 C55 1.387(7) . ?
C51 H51A 0.9300 . ?
C52 C56 1.399(7) . ?
C52 H52A 0.9300 . ?
C53 O25 1.236(7) . ?
C53 O26 1.264(7) . ?
C53 La2 3.009(6) 2_665 ?
C54 O28 1.249(7) . ?
C54 O27 1.254(7) . ?
C54 C56 1.486(7) . ?
C55 C56 1.376(8) . ?
C55 H55A 0.9300 . ?
C57 O29 1.244(6) . ?
C57 O30 1.254(7) . ?
C57 C58 1.494(7) . ?
C58 C59 1.378(8) . ?
C58 C63 1.379(7) . ?
C59 C60 1.381(7) . ?
C59 H59A 0.9300 . ?
C60 C61 1.393(7) . ?
C60 H60A 0.9300 . ?
C61 C62 1.394(8) . ?
C61 C64 1.494(7) . ?
C62 C63 1.386(7) . ?
C62 H62A 0.9300 . ?
C63 H63A 0.9300 . ?
C64 O31 1.231(6) . ?
C64 O32 1.261(7) . ?
C65 C66 1.380(7) 2_766 ?
C65 C67 1.385(8) . ?
C65 H65A 0.9300 . ?
C66 C67 1.376(8) . ?
C66 C65 1.380(7) 2_766 ?
C66 H66A 0.9300 . ?
C67 C68 1.493(7) . ?
C68 O33 1.242(7) . ?
C68 O34 1.262(7) . ?
C69 N1 1.446(10) . ?
C69 H69A 0.9600 . ?
C69 H69B 0.9600 . ?
C69 H69C 0.9600 . ?
C70 N1 1.441(9) . ?
C70 H70A 0.9600 . ?
C70 H70B 0.9600 . ?
C70 H70C 0.9600 . ?
C71 O35 1.225(8) . ?
C71 N1 1.322(9) . ?
C72 N2 1.470(9) . ?
C72 H72A 0.9600 . ?
C72 H72B 0.9600 . ?
C72 H72C 0.9600 . ?
C73 N2 1.416(8) . ?
C73 H73A 0.9600 . ?
C73 H73B 0.9600 . ?
C73 H73C 0.9600 . ?
C74 O36 1.210(9) . ?
C74 N2 1.297(8) . ?
C75 N3 1.415(10) . ?
C75 H75A 0.9600 . ?
C75 H75B 0.9600 . ?
C75 H75C 0.9600 . ?
C76 N3 1.437(10) . ?
C76 H76A 0.9600 . ?
C76 H76B 0.9600 . ?
C76 H76C 0.9600 . ?
C77 O37 1.238(9) . ?
C77 N3 1.313(9) . ?
C78 C90 1.371(8) . ?
C78 C79 1.371(7) 2_765 ?
C78 H78A 0.9300 . ?
C79 C78 1.371(7) 2_765 ?
C79 C90 1.383(7) . ?
C79 H79A 0.9300 . ?
C80 O43 1.237(6) . ?
C80 O38 1.238(7) . ?
C80 C90 1.512(7) . ?
C81 N5 1.384(10) . ?
C81 H81A 0.9600 . ?
C81 H81B 0.9600 . ?
C81 H81C 0.9600 . ?
C82 N5 1.460(10) . ?
C82 H82A 0.9600 . ?
C82 H82B 0.9600 . ?
C82 H82C 0.9600 . ?
C83 O39 1.268(9) . ?
C83 N5 1.274(9) . ?
C83 H83A 0.9300 . ?
C84 N6 1.453(8) . ?
C84 H84A 0.9600 . ?
C84 H84B 0.9600 . ?
C84 H84C 0.9600 . ?
C85 N6 1.448(9) . ?
C85 H85A 0.9600 . ?
C85 H85B 0.9600 . ?
C85 H85C 0.9600 . ?
C86 O40 1.219(7) . ?
C86 N6 1.327(8) . ?
C86 H86A 0.9300 . ?
C87 N7 1.440(8) . ?
C87 H87A 0.9600 . ?
C87 H87B 0.9600 . ?
C87 H87C 0.9600 . ?
C88 N7 1.447(9) . ?
C88 H88A 0.9600 . ?
C88 H88B 0.9600 . ?
C88 H88C 0.9600 . ?
C89 O41 1.218(7) . ?
C89 N7 1.304(8) . ?
C89 H89A 0.9300 . ?
C91 N4 1.404(10) . ?
C91 H91A 0.9600 . ?
C91 H91B 0.9600 . ?
C91 H91C 0.9600 . ?
C92 N4 1.439(8) . ?
C92 H92A 0.9600 . ?
C92 H92B 0.9600 . ?
C92 H92C 0.9600 . ?
C93 O44 1.246(9) . ?
C93 N4 1.330(10) . ?
C93 H93A 0.9300 . ?
C94 N8 1.431(10) . ?
C94 H94A 0.9600 . ?
C94 H94B 0.9600 . ?
C94 H94C 0.9600 . ?
C95 N8 1.426(10) . ?
C95 H95A 0.9600 . ?
C95 H95B 0.9600 . ?
C95 H95C 0.9600 . ?
C96 O45 1.257(10) . ?
C96 N8 1.300(10) . ?
C96 H96A 0.9300 . ?
C97 N9 1.443(8) . ?
C97 H97A 0.9600 . ?
C97 H97B 0.9600 . ?
C97 H97C 0.9600 . ?
C98 N9 1.431(9) . ?
C98 H98A 0.9600 . ?
C98 H98B 0.9600 . ?
C98 H98C 0.9600 . ?
C99 O47 1.205(8) . ?
C99 N9 1.331(9) . ?
C99 H99A 0.9300 . ?
O1 La4 2.400(4) 2_575 ?
O2 La2 2.450(4) 2_575 ?
O3 La4 2.428(4) 2_675 ?
O5 La1 2.467(4) 1_645 ?
O6 La6 2.439(4) 1_645 ?
O7 La6 2.442(4) 1_545 ?
O9 La6 2.462(4) 1_645 ?
O10 La5 2.452(4) 1_655 ?
O14 La6 2.481(4) 2_675 ?
O15 La4 2.449(4) 2_675 ?
O17 La6 2.477(4) 2_776 ?
O18 La5 2.427(4) 2_766 ?
O21 La3 2.518(4) 1_655 ?
O22 La1 2.445(4) 1_655 ?
O25 La2 2.522(4) 2_665 ?
O26 La2 2.776(4) 2_665 ?
O43 La2 2.509(4) 2_665 ?
O46 La5 2.436(4) 2_665 ?
O1W H1WA 0.8501 . ?
O1W H1WB 0.8498 . ?
O2W H2WA 0.8500 . ?
O2W H2WB 0.8501 . ?
O3W H3WA 0.8502 . ?
O3W H3WB 0.8500 . ?
